data_7017806
loop_
_publ_author_name
'Chen, Mao-Long'
'Gao, Song'
'Zhou, Zhao-Hui'

_publ_section_title
;
 Isolations and characterization of highly water-soluble dimeric
 lanthanide citrate and malate with ethylenediaminetetraacetate.
;
_journal_issue 4
_journal_name_full 'Dalton transactions (Cambridge, England : 2003)'
_journal_page_first 1202
_journal_page_last 1209
_journal_paper_doi 10.1039/c1dt11466b
_journal_volume 41
_journal_year 2012
_chemical_formula_sum 'C32 H84 La2 N12 O39'
_chemical_formula_weight 1538.93
_chemical_name_common 'Ammonium ethylenediaminietetraacetato lanthanum citrate'
_chemical_name_systematic
;
?
;
_space_group_IT_number 2
_symmetry_cell_setting triclinic
_symmetry_space_group_name_Hall '-P 1'
_symmetry_space_group_name_H-M 'P -1'
_atom_sites_solution_hydrogens geom
_atom_sites_solution_primary direct
_atom_sites_solution_secondary difmap
_audit_creation_method SHELXL-97
_cell_angle_alpha 102.744(2)
_cell_angle_beta 90.147(2)
_cell_angle_gamma 91.855(2)
_cell_formula_units_Z 1
_cell_length_a 9.4854(2)
_cell_length_b 10.7110(2)
_cell_length_c 14.5757(3)
_cell_measurement_temperature 446(2)
_cell_volume 1443.55(5)
_computing_structure_refinement 'SHELXL-97 (Sheldrick, 1997)'
_computing_structure_solution 'SHELXS-97 (Sheldrick, 1990)'
_diffrn_ambient_temperature 446(2)
_diffrn_measured_fraction_theta_full 0.994
_diffrn_measured_fraction_theta_max 0.994
_diffrn_measurement_device_type 'Oxford CCD diffractometer'
_diffrn_radiation_monochromator graphite
_diffrn_radiation_source 'fine-focus sealed tube'
_diffrn_radiation_type MoK\a
_diffrn_radiation_wavelength 0.71073
_diffrn_reflns_av_R_equivalents 0.0245
_diffrn_reflns_av_sigmaI/netI 0.0180
_diffrn_reflns_limit_h_max 11
_diffrn_reflns_limit_h_min -11
_diffrn_reflns_limit_k_max 12
_diffrn_reflns_limit_k_min -12
_diffrn_reflns_limit_l_max 17
_diffrn_reflns_limit_l_min -17
_diffrn_reflns_number 20662
_diffrn_reflns_theta_full 25.00
_diffrn_reflns_theta_max 25.00
_diffrn_reflns_theta_min 2.85
_exptl_absorpt_coefficient_mu 1.574
_exptl_absorpt_correction_T_max 0.7437
_exptl_absorpt_correction_T_min 0.6088
_exptl_absorpt_correction_type multi-scan
_exptl_crystal_density_diffrn 1.770
_exptl_crystal_density_method 'not measured'
_exptl_crystal_F_000 786
_exptl_crystal_size_max 0.35
_exptl_crystal_size_mid 0.35
_exptl_crystal_size_min 0.20
_refine_diff_density_max 0.619
_refine_diff_density_min -0.704
_refine_diff_density_rms 0.064
_refine_ls_extinction_method none
_refine_ls_goodness_of_fit_ref 1.038
_refine_ls_hydrogen_treatment mixed
_refine_ls_matrix_type full
_refine_ls_number_parameters 466
_refine_ls_number_reflns 5055
_refine_ls_number_restraints 54
_refine_ls_restrained_S_all 1.035
_refine_ls_R_factor_all 0.0201
_refine_ls_R_factor_gt 0.0183
_refine_ls_shift/su_max 0.003
_refine_ls_shift/su_mean 0.000
_refine_ls_structure_factor_coef Fsqd
_refine_ls_weighting_details 'calc w=1/[\s^2^(Fo^2^)+(0.0287P)^2^+0.6940P] where P=(Fo^2^+2Fc^2^)/3'
_refine_ls_weighting_scheme calc
_refine_ls_wR_factor_gt 0.0460
_refine_ls_wR_factor_ref 0.0465
_reflns_number_gt 4764
_reflns_number_total 5055
_reflns_threshold_expression >2sigma(I)
_cod_data_source_file c1dt11466b.txt
_cod_data_source_block sad1
_cod_depositor_comments
;
The following automatic conversions were performed:

'_symmetry_cell_setting' value 'Triclinic' changed to 'triclinic'
according to /home/saulius/struct/CIF-dictionaries/cif_core.dic
dictionary named 'cif_core.dic' version 2.4.1 from 2010-06-29.

Automatic conversion script
Id: cif_fix_values 1715 2011-07-08 13:25:40Z adriana 
;
_cod_original_sg_symbol_H-M P-1
_cod_database_code 7017806

loop_
_symmetry_equiv_pos_as_xyz
'x, y, z'
'-x, -y, -z'

loop_
_atom_site_label
_atom_site_type_symbol
_atom_site_fract_x
_atom_site_fract_y
_atom_site_fract_z
_atom_site_U_iso_or_equiv
_atom_site_adp_type
_atom_site_occupancy
_atom_site_symmetry_multiplicity
_atom_site_calc_flag
_atom_site_refinement_flags
La1 La 0.955254(11) 0.654947(10) 0.728752(7) 0.01244(5) Uani 1 1 d .
N1 N 1.13104(18) 0.75241(16) 0.88820(12) 0.0166(4) Uani 1 1 d .
N2 N 0.82737(18) 0.68499(16) 0.90379(12) 0.0164(4) Uani 1 1 d .
N3 N 0.87815(19) 0.73269(17) 0.26617(12) 0.0195(4) Uani 1 1 d D
N4 N 0.4523(2) 1.10264(19) 0.79051(14) 0.0268(4) Uani 1 1 d D
N5 N 1.3052(2) 0.43595(19) 0.56085(13) 0.0251(4) Uani 1 1 d D
N6 N 0.6608(2) -0.08130(19) 0.59802(14) 0.0248(4) Uani 1 1 d D
O1 O 1.14131(14) 0.70690(13) 0.60888(10) 0.0155(3) Uani 1 1 d D
O2 O 0.87454(14) 0.72601(14) 0.58524(10) 0.0178(3) Uani 1 1 d .
O3 O 0.89602(15) 0.80785(13) 0.45894(9) 0.0177(3) Uani 1 1 d .
O5 O 1.01965(15) 0.55033(14) 0.39891(10) 0.0191(3) Uani 1 1 d .
O4 O 1.23931(15) 0.52012(14) 0.35179(11) 0.0220(3) Uani 1 1 d .
O7 O 1.35834(16) 0.86383(15) 0.64688(11) 0.0243(3) Uani 1 1 d .
O6 O 1.37074(19) 1.03604(19) 0.58741(14) 0.0415(5) Uani 1 1 d .
O8 O 1.20184(15) 0.56820(14) 0.73955(10) 0.0189(3) Uani 1 1 d .
O9 O 1.34056(16) 0.46910(15) 0.82196(11) 0.0254(4) Uani 1 1 d .
O10 O 0.99497(15) 0.89943(14) 0.78704(10) 0.0190(3) Uani 1 1 d .
O11 O 1.15955(16) 1.05708(14) 0.82094(11) 0.0230(3) Uani 1 1 d .
O12 O 0.94464(15) 0.46593(14) 0.81252(10) 0.0191(3) Uani 1 1 d .
O13 O 0.78406(16) 0.34007(14) 0.86252(11) 0.0232(3) Uani 1 1 d .
O14 O 0.71330(15) 0.74745(16) 0.75094(10) 0.0239(3) Uani 1 1 d .
O15 O 0.5673(2) 0.8857(2) 0.83444(13) 0.0517(6) Uani 1 1 d .
O1W O 1.50642(19) 0.33880(18) 0.67772(13) 0.0351(4) Uani 1 1 d D
O2W O 1.51274(17) 0.64125(17) 0.60233(12) 0.0321(4) Uani 1 1 d D
O3W O 0.50656(17) 0.33232(16) 0.92394(12) 0.0264(4) Uani 1 1 d D
O4W O 0.8241(2) 0.09634(17) 0.73603(13) 0.0378(4) Uani 1 1 d D
O5W O 0.5445(7) 1.0624(6) 0.9816(4) 0.0815(17) Uani 0.50 1 d PD
C1 C 1.1080(2) 0.77710(19) 0.53868(13) 0.0142(4) Uani 1 1 d .
C2 C 0.9474(2) 0.76721(18) 0.52476(14) 0.0141(4) Uani 1 1 d .
C3 C 1.1867(2) 0.7244(2) 0.44780(14) 0.0171(4) Uani 1 1 d .
H3A H 1.1716 0.7803 0.4048 0.020 Uiso 1 1 calc R
H3B H 1.2869 0.7283 0.4622 0.020 Uiso 1 1 calc R
C4 C 1.1458(2) 0.58875(19) 0.39769(13) 0.0153(4) Uani 1 1 d .
C5 C 1.1500(2) 0.91916(19) 0.57474(14) 0.0164(4) Uani 1 1 d .
H5A H 1.1306 0.9647 0.5257 0.020 Uiso 1 1 calc R
H5B H 1.0918 0.9544 0.6283 0.020 Uiso 1 1 calc R
C6 C 1.3043(2) 0.9422(2) 0.60385(15) 0.0203(5) Uani 1 1 d .
C7 C 1.2309(2) 0.6562(2) 0.90382(14) 0.0188(4) Uani 1 1 d .
H7A H 1.1922 0.6125 0.9502 0.023 Uiso 1 1 calc R
H7B H 1.3187 0.6994 0.9290 0.023 Uiso 1 1 calc R
C8 C 1.2614(2) 0.5578(2) 0.81451(14) 0.0171(4) Uani 1 1 d .
C9 C 1.2080(2) 0.8613(2) 0.86373(15) 0.0195(4) Uani 1 1 d .
H9A H 1.2810 0.8294 0.8190 0.023 Uiso 1 1 calc R
H9B H 1.2537 0.9123 0.9199 0.023 Uiso 1 1 calc R
C10 C 1.1131(2) 0.9465(2) 0.82151(14) 0.0177(4) Uani 1 1 d .
C11 C 0.7455(2) 0.5636(2) 0.89538(15) 0.0197(4) Uani 1 1 d .
H11A H 0.6634 0.5642 0.8556 0.024 Uiso 1 1 calc R
H11B H 0.7125 0.5571 0.9571 0.024 Uiso 1 1 calc R
C12 C 0.8315(2) 0.4467(2) 0.85400(14) 0.0172(4) Uani 1 1 d .
C13 C 0.7303(2) 0.7919(2) 0.91841(15) 0.0205(5) Uani 1 1 d .
H13A H 0.7814 0.8702 0.9484 0.025 Uiso 1 1 calc R
H13B H 0.6561 0.7765 0.9606 0.025 Uiso 1 1 calc R
C14 C 0.6640(2) 0.8097(2) 0.82701(16) 0.0241(5) Uani 1 1 d .
C15 C 1.0469(2) 0.7977(2) 0.97405(14) 0.0190(4) Uani 1 1 d .
H15A H 1.0070 0.8792 0.9718 0.023 Uiso 1 1 calc R
H15B H 1.1081 0.8108 1.0290 0.023 Uiso 1 1 calc R
C16 C 0.9292(2) 0.7025(2) 0.98293(14) 0.0193(4) Uani 1 1 d .
H16A H 0.9691 0.6208 0.9845 0.023 Uiso 1 1 calc R
H16B H 0.8803 0.7324 1.0416 0.023 Uiso 1 1 calc R
H1 H 1.2196(15) 0.741(2) 0.6297(16) 0.023 Uiso 1 1 d D
H2 H 0.883(2) 0.7976(12) 0.2427(12) 0.023 Uiso 1 1 d D
H3 H 0.9431(15) 0.6810(15) 0.2452(12) 0.023 Uiso 1 1 d D
H4 H 0.7980(12) 0.6932(16) 0.2532(13) 0.023 Uiso 1 1 d D
H5 H 0.8868(19) 0.7548(17) 0.3262(6) 0.023 Uiso 1 1 d D
H6 H 0.3657(10) 1.0842(18) 0.8006(13) 0.023 Uiso 1 1 d D
H7 H 0.5039(17) 1.0421(13) 0.7965(13) 0.023 Uiso 1 1 d D
H8 H 0.4762(19) 1.1706(12) 0.8314(10) 0.023 Uiso 1 1 d D
H9 H 0.4599(19) 1.1171(18) 0.7358(7) 0.023 Uiso 1 1 d D
H10 H 1.3503(18) 0.3806(14) 0.5829(12) 0.023 Uiso 1 1 d D
H11 H 1.2662(18) 0.4014(17) 0.5090(8) 0.023 Uiso 1 1 d D
H12 H 1.3623(16) 0.4962(13) 0.5554(13) 0.023 Uiso 1 1 d D
H13 H 1.2413(15) 0.4648(17) 0.6007(10) 0.023 Uiso 1 1 d D
H14 H 0.5750(10) -0.0852(18) 0.6155(12) 0.023 Uiso 1 1 d D
H15 H 0.7035(17) -0.0179(13) 0.6344(11) 0.023 Uiso 1 1 d D
H16 H 0.7008(18) -0.1500(12) 0.6017(13) 0.023 Uiso 1 1 d D
H17 H 0.6620(19) -0.0719(18) 0.5417(7) 0.023 Uiso 1 1 d D
H1W1 H 1.4581(19) 0.3857(19) 0.7208(13) 0.023 Uiso 1 1 d D
H1W2 H 1.5788(17) 0.3831(19) 0.6675(16) 0.023 Uiso 1 1 d D
H2W1 H 1.575(2) 0.637(2) 0.6431(13) 0.023 Uiso 1 1 d D
H2W2 H 1.469(2) 0.7103(15) 0.6196(15) 0.023 Uiso 1 1 d D
H3W1 H 0.5917(11) 0.341(2) 0.9096(17) 0.023 Uiso 1 1 d D
H3W2 H 0.4586(18) 0.3907(18) 0.9099(17) 0.023 Uiso 1 1 d D
H4W1 H 0.870(2) 0.0435(16) 0.7570(15) 0.023 Uiso 1 1 d D
H4W2 H 0.814(2) 0.1648(13) 0.7760(13) 0.023 Uiso 1 1 d D
H5W1 H 0.555(3) 0.9871(15) 0.9451(15) 0.023 Uiso 1 1 d D

loop_
_atom_site_aniso_label
_atom_site_aniso_U_11
_atom_site_aniso_U_22
_atom_site_aniso_U_33
_atom_site_aniso_U_23
_atom_site_aniso_U_13
_atom_site_aniso_U_12
La1 0.01530(7) 0.01126(7) 0.01137(7) 0.00362(4) 0.00010(4) 0.00197(4)
N1 0.0221(9) 0.0142(9) 0.0146(8) 0.0048(7) -0.0006(7) 0.0044(7)
N2 0.0208(9) 0.0143(9) 0.0148(8) 0.0041(7) 0.0005(7) 0.0039(7)
N3 0.0252(10) 0.0163(9) 0.0180(9) 0.0055(7) -0.0003(7) 0.0039(8)
N4 0.0293(11) 0.0231(11) 0.0274(11) 0.0035(8) -0.0049(8) 0.0043(8)
N5 0.0221(10) 0.0260(11) 0.0240(10) -0.0008(8) 0.0029(8) -0.0023(8)
N6 0.0212(10) 0.0227(10) 0.0312(11) 0.0075(8) 0.0009(8) 0.0018(8)
O1 0.0158(7) 0.0161(7) 0.0166(7) 0.0082(6) -0.0019(6) -0.0001(6)
O2 0.0168(7) 0.0210(8) 0.0175(7) 0.0084(6) -0.0008(6) -0.0002(6)
O3 0.0213(7) 0.0177(8) 0.0157(7) 0.0070(6) -0.0025(6) 0.0025(6)
O5 0.0188(7) 0.0174(8) 0.0198(8) 0.0014(6) 0.0025(6) -0.0022(6)
O4 0.0209(8) 0.0179(8) 0.0257(8) 0.0014(6) 0.0020(6) 0.0035(6)
O7 0.0235(8) 0.0216(8) 0.0281(8) 0.0064(7) -0.0086(6) 0.0006(6)
O6 0.0333(10) 0.0453(11) 0.0542(12) 0.0323(10) -0.0211(9) -0.0214(9)
O8 0.0189(7) 0.0239(8) 0.0146(7) 0.0053(6) -0.0017(6) 0.0046(6)
O9 0.0289(8) 0.0246(9) 0.0231(8) 0.0044(7) -0.0026(7) 0.0127(7)
O10 0.0219(7) 0.0160(7) 0.0199(7) 0.0054(6) -0.0033(6) 0.0024(6)
O11 0.0281(8) 0.0129(8) 0.0289(8) 0.0068(6) -0.0024(7) -0.0004(6)
O12 0.0223(8) 0.0179(8) 0.0189(7) 0.0073(6) 0.0052(6) 0.0050(6)
O13 0.0284(8) 0.0169(8) 0.0263(8) 0.0087(6) 0.0031(6) 0.0017(6)
O14 0.0207(8) 0.0326(9) 0.0190(8) 0.0061(7) 0.0008(6) 0.0081(7)
O15 0.0545(12) 0.0731(15) 0.0354(10) 0.0224(10) 0.0134(9) 0.0487(12)
O1W 0.0310(9) 0.0334(10) 0.0367(10) -0.0015(8) 0.0073(8) 0.0016(8)
O2W 0.0219(8) 0.0340(10) 0.0376(10) 0.0017(8) -0.0040(7) 0.0025(7)
O3W 0.0254(8) 0.0263(9) 0.0305(9) 0.0131(7) -0.0016(7) -0.0006(7)
O4W 0.0539(12) 0.0236(9) 0.0343(10) 0.0017(8) -0.0165(9) 0.0106(8)
O5W 0.102(4) 0.066(4) 0.067(3) -0.008(3) -0.003(3) 0.012(3)
C1 0.0195(10) 0.0126(10) 0.0117(10) 0.0054(8) -0.0010(8) 0.0001(8)
C2 0.0193(10) 0.0092(9) 0.0131(10) 0.0011(8) 0.0004(8) 0.0014(8)
C3 0.0187(10) 0.0163(10) 0.0164(10) 0.0042(8) 0.0009(8) -0.0010(8)
C4 0.0210(10) 0.0148(10) 0.0117(10) 0.0060(8) -0.0001(8) 0.0015(8)
C5 0.0205(10) 0.0124(10) 0.0167(10) 0.0038(8) -0.0021(8) 0.0000(8)
C6 0.0225(11) 0.0196(11) 0.0175(11) 0.0016(9) -0.0019(8) -0.0009(9)
C7 0.0241(11) 0.0180(11) 0.0156(10) 0.0056(8) -0.0040(8) 0.0056(9)
C8 0.0159(10) 0.0181(11) 0.0182(10) 0.0060(8) -0.0007(8) 0.0012(8)
C9 0.0223(11) 0.0163(11) 0.0201(11) 0.0043(8) -0.0034(9) 0.0001(8)
C10 0.0233(11) 0.0163(11) 0.0126(10) 0.0010(8) 0.0030(8) 0.0030(9)
C11 0.0221(11) 0.0179(11) 0.0206(11) 0.0073(9) 0.0059(9) 0.0021(9)
C12 0.0216(11) 0.0197(11) 0.0118(10) 0.0062(8) -0.0024(8) 0.0016(9)
C13 0.0260(11) 0.0177(11) 0.0184(11) 0.0044(9) 0.0036(9) 0.0069(9)
C14 0.0233(11) 0.0279(12) 0.0234(12) 0.0094(10) 0.0035(9) 0.0084(10)
C15 0.0272(11) 0.0166(11) 0.0130(10) 0.0019(8) -0.0017(8) 0.0065(9)
C16 0.0275(11) 0.0189(11) 0.0125(10) 0.0049(8) 0.0021(8) 0.0066(9)

loop_
_atom_type_symbol
_atom_type_description
_atom_type_scat_dispersion_real
_atom_type_scat_dispersion_imag
_atom_type_scat_source
C C 0.0033 0.0016 'International Tables Vol C Tables 4.2.6.8 and 6.1.1.4'
H H 0.0000 0.0000 'International Tables Vol C Tables 4.2.6.8 and 6.1.1.4'
N N 0.0061 0.0033 'International Tables Vol C Tables 4.2.6.8 and 6.1.1.4'
O O 0.0106 0.0060 'International Tables Vol C Tables 4.2.6.8 and 6.1.1.4'
La La -0.2871 2.4523 'International Tables Vol C Tables 4.2.6.8 and 6.1.1.4'

loop_
_geom_angle_atom_site_label_1
_geom_angle_atom_site_label_2
_geom_angle_atom_site_label_3
_geom_angle
_geom_angle_site_symmetry_1
_geom_angle_site_symmetry_3
O2 La1 O14 68.58(5) . .
O2 La1 O8 121.48(5) . .
O14 La1 O8 169.36(5) . .
O2 La1 O5 78.59(5) . 2_766
O14 La1 O5 117.07(5) . 2_766
O8 La1 O5 70.57(4) . 2_766
O2 La1 O10 80.64(5) . .
O14 La1 O10 73.79(5) . .
O8 La1 O10 103.34(5) . .
O5 La1 O10 150.23(5) 2_766 .
O2 La1 O12 143.50(5) . .
O14 La1 O12 104.59(5) . .
O8 La1 O12 69.65(5) . .
O5 La1 O12 73.13(5) 2_766 .
O10 La1 O12 133.51(5) . .
O2 La1 O1 60.26(4) . .
O14 La1 O1 124.57(5) . .
O8 La1 O1 63.64(4) . .
O5 La1 O1 73.05(5) 2_766 .
O10 La1 O1 78.19(5) . .
O12 La1 O1 128.97(4) . .
O2 La1 O4 74.70(5) . 2_766
O14 La1 O4 69.95(5) . 2_766
O8 La1 O4 114.60(5) . 2_766
O5 La1 O4 49.88(4) 2_766 2_766
O10 La1 O4 141.55(4) . 2_766
O12 La1 O4 69.52(5) . 2_766
O1 La1 O4 112.69(4) . 2_766
O2 La1 N2 129.16(5) . .
O14 La1 N2 60.82(5) . .
O8 La1 N2 108.79(5) . .
O5 La1 N2 128.70(5) 2_766 .
O10 La1 N2 81.06(5) . .
O12 La1 N2 60.33(5) . .
O1 La1 N2 155.17(5) . .
O4 La1 N2 92.06(5) 2_766 .
O2 La1 N1 137.60(5) . .
O14 La1 N1 111.16(5) . .
O8 La1 N1 59.51(5) . .
O5 La1 N1 128.63(5) 2_766 .
O10 La1 N1 60.28(5) . .
O12 La1 N1 78.84(5) . .
O1 La1 N1 93.95(5) . .
O4 La1 N1 147.09(5) 2_766 .
N2 La1 N1 63.67(5) . .
O2 La1 C4 77.14(5) . 2_766
O14 La1 C4 94.34(5) . 2_766
O8 La1 C4 91.60(5) . 2_766
O5 La1 C4 24.80(5) 2_766 2_766
O10 La1 C4 157.44(5) . 2_766
O12 La1 C4 67.48(5) . 2_766
O1 La1 C4 93.93(5) . 2_766
O4 La1 C4 25.21(5) 2_766 2_766
N2 La1 C4 110.29(5) . 2_766
N1 La1 C4 142.04(5) . 2_766
C9 N1 C7 110.07(16) . .
C9 N1 C15 109.64(16) . .
C7 N1 C15 110.17(16) . .
C9 N1 La1 103.89(11) . .
C7 N1 La1 111.35(12) . .
C15 N1 La1 111.55(12) . .
C13 N2 C11 109.32(16) . .
C13 N2 C16 110.35(16) . .
C11 N2 C16 110.18(16) . .
C13 N2 La1 110.42(12) . .
C11 N2 La1 102.85(11) . .
C16 N2 La1 113.44(12) . .
C1 O1 La1 122.63(11) . .
C2 O2 La1 129.03(12) . .
C4 O5 La1 96.05(12) . 2_766
C4 O4 La1 91.17(12) . 2_766
C8 O8 La1 124.92(13) . .
C10 O10 La1 120.83(12) . .
C12 O12 La1 117.72(12) . .
C14 O14 La1 126.11(13) . .
O1 C1 C3 110.37(16) . .
O1 C1 C2 107.19(16) . .
C3 C1 C2 112.48(16) . .
O1 C1 C5 109.70(15) . .
C3 C1 C5 109.32(17) . .
C2 C1 C5 107.70(16) . .
O3 C2 O2 123.84(18) . .
O3 C2 C1 118.34(18) . .
O2 C2 C1 117.63(17) . .
C4 C3 C1 115.90(17) . .
O5 C4 O4 122.26(18) . .
O5 C4 C3 119.19(17) . .
O4 C4 C3 118.45(18) . .
O5 C4 La1 59.15(10) . 2_766
O4 C4 La1 63.62(10) . 2_766
C3 C4 La1 169.23(14) . 2_766
C6 C5 C1 113.57(17) . .
O6 C6 O7 122.9(2) . .
O6 C6 C5 119.8(2) . .
O7 C6 C5 117.27(19) . .
N1 C7 C8 112.73(16) . .
O9 C8 O8 124.77(19) . .
O9 C8 C7 117.10(18) . .
O8 C8 C7 118.08(17) . .
N1 C9 C10 112.92(17) . .
O11 C10 O10 124.73(19) . .
O11 C10 C9 117.29(18) . .
O10 C10 C9 117.94(19) . .
N2 C11 C12 112.56(17) . .
O13 C12 O12 125.24(19) . .
O13 C12 C11 117.58(18) . .
O12 C12 C11 117.17(19) . .
N2 C13 C14 112.75(17) . .
O15 C14 O14 125.8(2) . .
O15 C14 C13 116.58(19) . .
O14 C14 C13 117.59(18) . .
N1 C15 C16 111.47(17) . .
N2 C16 C15 111.64(17) . .

loop_
_geom_bond_atom_site_label_1
_geom_bond_atom_site_label_2
_geom_bond_distance
_geom_bond_site_symmetry_2
La1 O2 2.5045(14) .
La1 O14 2.5225(14) .
La1 O8 2.5617(14) .
La1 O5 2.5660(14) 2_766
La1 O10 2.5834(14) .
La1 O12 2.5841(15) .
La1 O1 2.6188(14) .
La1 O4 2.6634(15) 2_766
La1 N2 2.7862(17) .
La1 N1 2.8404(17) .
La1 C4 2.972(2) 2_766
N1 C9 1.467(3) .
N1 C7 1.475(3) .
N1 C15 1.483(3) .
N2 C13 1.471(3) .
N2 C11 1.474(3) .
N2 C16 1.479(3) .
O1 C1 1.437(2) .
O2 C2 1.267(3) .
O3 C2 1.242(2) .
O5 C4 1.254(3) .
O5 La1 2.5660(14) 2_766
O4 C4 1.266(2) .
O4 La1 2.6634(15) 2_766
O7 C6 1.272(3) .
O6 C6 1.237(3) .
O8 C8 1.257(2) .
O9 C8 1.253(3) .
O10 C10 1.270(3) .
O11 C10 1.252(3) .
O12 C12 1.266(3) .
O13 C12 1.246(3) .
O14 C14 1.261(3) .
O15 C14 1.235(3) .
O5W O5W 1.741(13) 2_677
C1 C3 1.528(3) .
C1 C2 1.533(3) .
C1 C5 1.535(3) .
C3 C4 1.513(3) .
C4 La1 2.972(2) 2_766
C5 C6 1.520(3) .
C7 C8 1.518(3) .
C9 C10 1.523(3) .
C11 C12 1.528(3) .
C13 C14 1.524(3) .
C15 C16 1.512(3) .
